data_1516064
loop_
_publ_author_name
'Brawn, Ryan A.'
'Guimar\~aes, Cristiano R W'
'McClure, Kim F.'
'Liras, Spiros'

_publ_section_title
;
 An efficient synthesis of bridged heterocycles from an Ir(I)
 bis-amination/ring-closing metathesis sequence.
;
_journal_issue 18
_journal_name_full 'Organic letters'
_journal_page_first 4802
_journal_page_last 4805
_journal_paper_doi 10.1021/ol302108m
_journal_volume 14
_journal_year 2012
_chemical_formula_sum 'C15 H19 N O'
_chemical_formula_weight 229.31
_chemical_name_systematic
; 
 ? 
;
_space_group_IT_number 45
_symmetry_cell_setting orthorhombic
_symmetry_space_group_name_Hall 'I 2 -2c'
_symmetry_space_group_name_H-M 'I b a 2'
_atom_sites_solution_hydrogens geom
_atom_sites_solution_primary direct
_atom_sites_solution_secondary difmap
_audit_creation_method SHELXL-97
_cell_angle_alpha 90.00
_cell_angle_beta 90.00
_cell_angle_gamma 90.00
_cell_formula_units_Z 8
_cell_length_a 10.9646(3)
_cell_length_b 34.3413(11)
_cell_length_c 6.9720(2)
_cell_measurement_reflns_used 4100
_cell_measurement_temperature 273(2)
_cell_measurement_theta_max 65.71
_cell_measurement_theta_min 2.57
_cell_volume 2625.23(13)
_computing_cell_refinement 'Bruker SAINT'
_computing_data_collection 'Bruker APEX2'
_computing_data_reduction 'Bruker SAINT'
_computing_molecular_graphics 'Bruker SHELXTL'
_computing_publication_material 'Bruker SHELXTL'
_computing_structure_refinement 'SHELXL-97 (Sheldrick, 1997)'
_computing_structure_solution 'SHELXS-97 (Sheldrick, 1990)'
_diffrn_ambient_temperature 273(2)
_diffrn_measured_fraction_theta_full 0.987
_diffrn_measured_fraction_theta_max 0.988
_diffrn_measurement_device_type 'Bruker APEX'
_diffrn_measurement_method '\f and \w scans'
_diffrn_radiation_monochromator graphite
_diffrn_radiation_source 'fine-focus sealed tube'
_diffrn_radiation_type CuK\a
_diffrn_radiation_wavelength 1.54178
_diffrn_reflns_av_R_equivalents 0.0399
_diffrn_reflns_av_sigmaI/netI 0.0261
_diffrn_reflns_limit_h_max 12
_diffrn_reflns_limit_h_min -11
_diffrn_reflns_limit_k_max 39
_diffrn_reflns_limit_k_min -33
_diffrn_reflns_limit_l_max 8
_diffrn_reflns_limit_l_min -8
_diffrn_reflns_number 7401
_diffrn_reflns_theta_full 66.27
_diffrn_reflns_theta_max 66.27
_diffrn_reflns_theta_min 2.57
_diffrn_standards_number 0
_exptl_absorpt_coefficient_mu 0.560
_exptl_absorpt_correction_T_max 0.9207
_exptl_absorpt_correction_T_min 0.8635
_exptl_absorpt_correction_type empirical
_exptl_crystal_density_diffrn 1.160
_exptl_crystal_density_method 'not measured'
_exptl_crystal_F_000 992
_exptl_crystal_size_max 0.27
_exptl_crystal_size_mid 0.24
_exptl_crystal_size_min 0.15
_refine_diff_density_max 0.141
_refine_diff_density_min -0.185
_refine_diff_density_rms 0.065
_refine_ls_abs_structure_details 'Flack H D (1983), Acta Cryst. A39, 876-881'
_refine_ls_abs_structure_Flack 0.0(3)
_refine_ls_extinction_coef 0.0030(3)
_refine_ls_extinction_expression Fc^*^=kFc[1+0.001xFc^2^\l^3^/sin(2\q)]^-1/4^
_refine_ls_extinction_method SHELXL
_refine_ls_goodness_of_fit_ref 1.020
_refine_ls_hydrogen_treatment mixed
_refine_ls_matrix_type full
_refine_ls_number_parameters 157
_refine_ls_number_reflns 2250
_refine_ls_number_restraints 1
_refine_ls_restrained_S_all 1.019
_refine_ls_R_factor_all 0.0356
_refine_ls_R_factor_gt 0.0349
_refine_ls_shift/su_max 0.000
_refine_ls_shift/su_mean 0.000
_refine_ls_structure_factor_coef Fsqd
_refine_ls_weighting_details 'calc w=1/[\s^2^(Fo^2^)+(0.0681P)^2^+0.3193P] where P=(Fo^2^+2Fc^2^)/3'
_refine_ls_weighting_scheme calc
_refine_ls_wR_factor_gt 0.0978
_refine_ls_wR_factor_ref 0.0991
_reflns_number_gt 2197
_reflns_number_total 2250
_reflns_threshold_expression >2sigma(I)
_cod_data_source_file ol302108m_si_002.cif
_cod_data_source_block z194
_cod_depositor_comments
;
The following automatic conversions were performed:

'_symmetry_cell_setting' value 'Orthorhombic' changed to
'orthorhombic' according to
/usr/data/users/saulius/automatic-downloads/retrospective/ACS/lib/dictionaries/cif_core.dic
dictionary named 'cif_core.dic' version 2.4.2 from 2011-04-26.

Automatic conversion script
Id: cif_fix_values 2281 2013-09-26 08:29:07Z andrius 
;
_cod_original_sg_symbol_H-M Iba2
_cod_database_code 1516064

loop_
_symmetry_equiv_pos_as_xyz
'x, y, z'
'-x, -y, z'
'x+1/2, -y+1/2, z'
'-x+1/2, y+1/2, z'
'x+1/2, y+1/2, z+1/2'
'-x+1/2, -y+1/2, z+1/2'
'x+1, -y+1, z+1/2'
'-x+1, y+1, z+1/2'

loop_
_atom_site_label
_atom_site_type_symbol
_atom_site_fract_x
_atom_site_fract_y
_atom_site_fract_z
_atom_site_U_iso_or_equiv
_atom_site_adp_type
_atom_site_occupancy
_atom_site_symmetry_multiplicity
_atom_site_calc_flag
_atom_site_refinement_flags
N1 N 0.22086(10) 0.10091(3) 0.89996(16) 0.0447(3) Uani 1 1 d .
C10 C 0.27818(12) 0.16866(4) 0.87175(19) 0.0473(3) Uani 1 1 d .
C7 C 0.25693(13) 0.13542(4) 1.0153(2) 0.0516(3) Uani 1 1 d .
C4 C 0.19704(13) 0.06412(4) 1.0027(2) 0.0559(4) Uani 1 1 d .
H4 H 0.1635 0.0682 1.1314 0.067 Uiso 1 1 calc R
C15 C 0.38232(14) 0.19161(4) 0.8718(3) 0.0583(4) Uani 1 1 d .
H15 H 0.4441 0.1867 0.9601 0.070 Uiso 1 1 calc R
C1 C 0.30761(14) 0.08663(4) 0.7562(3) 0.0586(4) Uani 1 1 d .
H1 H 0.3571 0.1075 0.7000 0.070 Uiso 1 1 calc R
C11 C 0.18875(15) 0.17709(5) 0.7379(3) 0.0618(4) Uani 1 1 d .
H11 H 0.1185 0.1619 0.7342 0.074 Uiso 1 1 calc R
C5 C 0.31870(16) 0.04335(5) 1.0052(3) 0.0710(5) Uani 1 1 d .
H5 H 0.3430 0.0245 1.0929 0.085 Uiso 1 1 calc R
O1 O 0.16641(15) 0.03351(4) 0.6909(2) 0.0848(4) Uani 1 1 d .
C12 C 0.2012(2) 0.20737(5) 0.6100(3) 0.0769(5) Uani 1 1 d .
H12 H 0.1390 0.2126 0.5231 0.092 Uiso 1 1 calc R
C13 C 0.3050(2) 0.22990(5) 0.6098(3) 0.0790(6) Uani 1 1 d .
H13 H 0.3139 0.2502 0.5225 0.095 Uiso 1 1 calc R
C2 C 0.2286(2) 0.06574(6) 0.6088(3) 0.0817(6) Uani 1 1 d .
H2A H 0.1694 0.0839 0.5566 0.098 Uiso 1 1 calc R
H2B H 0.2795 0.0567 0.5041 0.098 Uiso 1 1 calc R
C9 C 0.1464(2) 0.14654(6) 1.1383(3) 0.0812(5) Uani 1 1 d .
H9A H 0.1312 0.1264 1.2308 0.122 Uiso 1 1 calc R
H9B H 0.0762 0.1496 1.0574 0.122 Uiso 1 1 calc R
H9C H 0.1626 0.1706 1.2036 0.122 Uiso 1 1 calc R
C6 C 0.38338(15) 0.05655(5) 0.8628(4) 0.0764(5) Uani 1 1 d .
H6 H 0.4623 0.0489 0.8317 0.092 Uiso 1 1 calc R
C14 C 0.39502(18) 0.22197(5) 0.7405(3) 0.0740(5) Uani 1 1 d .
H14 H 0.4655 0.2370 0.7416 0.089 Uiso 1 1 calc R
C3 C 0.11168(16) 0.04153(5) 0.8728(3) 0.0727(5) Uani 1 1 d .
H3A H 0.0897 0.0172 0.9344 0.087 Uiso 1 1 calc R
H3B H 0.0375 0.0564 0.8535 0.087 Uiso 1 1 calc R
C8 C 0.3665(2) 0.12923(6) 1.1466(3) 0.0831(6) Uani 1 1 d .
H8A H 0.4378 0.1243 1.0704 0.125 Uiso 1 1 calc R
H8B H 0.3515 0.1074 1.2291 0.125 Uiso 1 1 calc R
H8C H 0.3793 0.1521 1.2230 0.125 Uiso 1 1 calc R

loop_
_atom_site_aniso_label
_atom_site_aniso_U_11
_atom_site_aniso_U_22
_atom_site_aniso_U_33
_atom_site_aniso_U_23
_atom_site_aniso_U_13
_atom_site_aniso_U_12
N1 0.0456(5) 0.0435(6) 0.0451(6) 0.0006(5) 0.0017(5) -0.0055(4)
C10 0.0539(7) 0.0394(6) 0.0486(7) -0.0064(6) -0.0018(6) 0.0022(5)
C7 0.0582(7) 0.0497(8) 0.0470(7) -0.0016(7) -0.0056(6) -0.0025(6)
C4 0.0587(7) 0.0547(8) 0.0542(8) 0.0083(7) 0.0022(7) -0.0126(6)
C15 0.0581(8) 0.0471(7) 0.0698(9) -0.0094(7) 0.0030(7) -0.0025(6)
C1 0.0648(8) 0.0456(8) 0.0653(9) 0.0002(7) 0.0193(7) -0.0057(6)
C11 0.0706(9) 0.0505(8) 0.0644(9) -0.0008(7) -0.0146(8) 0.0019(6)
C5 0.0708(10) 0.0489(8) 0.0934(12) 0.0127(9) -0.0204(10) -0.0023(7)
O1 0.1167(10) 0.0572(7) 0.0805(9) -0.0096(6) -0.0122(8) -0.0214(7)
C12 0.1120(14) 0.0573(10) 0.0615(9) 0.0036(8) -0.0157(10) 0.0151(9)
C13 0.1243(16) 0.0474(9) 0.0653(10) 0.0054(8) 0.0180(11) 0.0062(9)
C2 0.1323(18) 0.0569(10) 0.0560(9) -0.0071(8) 0.0042(11) -0.0069(10)
C9 0.1073(14) 0.0737(11) 0.0627(10) -0.0075(10) 0.0277(10) 0.0053(10)
C6 0.0542(8) 0.0540(9) 0.1210(16) -0.0009(11) 0.0083(10) 0.0051(7)
C14 0.0851(11) 0.0474(8) 0.0896(12) -0.0088(8) 0.0291(10) -0.0088(7)
C3 0.0668(9) 0.0595(9) 0.0918(13) 0.0090(9) -0.0075(9) -0.0222(7)
C8 0.1026(14) 0.0657(10) 0.0810(12) 0.0115(10) -0.0462(11) -0.0153(9)

loop_
_atom_type_symbol
_atom_type_description
_atom_type_scat_dispersion_real
_atom_type_scat_dispersion_imag
_atom_type_scat_source
C C 0.0181 0.0091 'International Tables Vol C Tables 4.2.6.8 and 6.1.1.4'
H H 0.0000 0.0000 'International Tables Vol C Tables 4.2.6.8 and 6.1.1.4'
N N 0.0311 0.0180 'International Tables Vol C Tables 4.2.6.8 and 6.1.1.4'
O O 0.0492 0.0322 'International Tables Vol C Tables 4.2.6.8 and 6.1.1.4'

loop_
_geom_angle_atom_site_label_1
_geom_angle_atom_site_label_2
_geom_angle_atom_site_label_3
_geom_angle
C1 N1 C4 99.22(11)
C1 N1 C7 117.65(11)
C4 N1 C7 117.85(11)
C11 C10 C15 117.67(14)
C11 C10 C7 119.17(13)
C15 C10 C7 123.14(13)
N1 C7 C8 115.05(12)
N1 C7 C9 106.92(13)
C8 C7 C9 108.78(18)
N1 C7 C10 106.27(11)
C8 C7 C10 112.04(13)
C9 C7 C10 107.41(12)
N1 C4 C5 104.66(12)
N1 C4 C3 104.92(13)
C5 C4 C3 108.06(14)
C10 C15 C14 120.43(16)
N1 C1 C6 104.35(15)
N1 C1 C2 104.46(13)
C6 C1 C2 108.72(14)
C12 C11 C10 121.62(16)
C6 C5 C4 107.92(15)
C2 O1 C3 114.13(14)
C13 C12 C11 120.49(18)
C14 C13 C12 118.90(17)
O1 C2 C1 111.57(15)
C5 C6 C1 108.17(15)
C13 C14 C15 120.88(17)
O1 C3 C4 111.67(13)

loop_
_geom_bond_atom_site_label_1
_geom_bond_atom_site_label_2
_geom_bond_distance
N1 C1 1.4663(19)
N1 C4 1.4757(18)
N1 C7 1.4860(17)
C10 C11 1.384(2)
C10 C15 1.388(2)
C10 C7 1.5360(19)
C7 C8 1.525(2)
C7 C9 1.532(2)
C4 C5 1.513(2)
C4 C3 1.516(2)
C15 C14 1.394(3)
C1 C6 1.520(3)
C1 C2 1.524(3)
C11 C12 1.377(3)
C5 C6 1.301(3)
O1 C2 1.421(2)
O1 C3 1.430(3)
C12 C13 1.376(3)
C13 C14 1.371(3)
